data_4500720
loop_
_publ_author_name
'Zhang, Zhenjie'
'Wojtas, Lukasz'
'Zaworotko, Michael J.'

_publ_section_title
;
 Consequences of Partial Flexibility in 1,3-Benzenedicarboxylate Linkers:
 Kagom\'e Lattice and NbO Supramolecular Isomers from Complexation of a
 Bulky 1,3-Benzenedicarboxylate to Cu(II) Paddlewheel Moieties
;
_journal_issue 5
_journal_name_full 'Crystal Growth &amp; Design'
_journal_page_first 1441
_journal_paper_doi 10.1021/cg200183x
_journal_volume 11
_journal_year 2011
_chemical_formula_sum 'C20 H16 Cu N2 O7'
_chemical_formula_weight 459.90
_chemical_name_systematic
; 
 ? 
;
_space_group_IT_number 148
_symmetry_cell_setting trigonal
_symmetry_space_group_name_Hall '-R 3'
_symmetry_space_group_name_H-M 'R -3 :H'
_atom_sites_solution_hydrogens geom
_atom_sites_solution_primary direct
_atom_sites_solution_secondary difmap
_audit_creation_method SHELXL-97
_cell_angle_alpha 90.00
_cell_angle_beta 90.00
_cell_angle_gamma 120.00
_cell_formula_units_Z 18
_cell_length_a 22.4425(3)
_cell_length_b 22.4425(3)
_cell_length_c 20.1201(7)
_cell_measurement_reflns_used 1780
_cell_measurement_temperature 100(2)
_cell_measurement_theta_max 64.37
_cell_measurement_theta_min 3.16
_cell_volume 8776.1(3)
_computing_cell_refinement 'APEX2 (Bruker, 2010); SAINT (Bruker, 2009)'
_computing_data_collection 'APEX2 (Bruker, 2010)'
_computing_data_reduction 'SAINT (Bruker, 2009);XPREP(Sheldrick,2008)'
_computing_publication_material 'APEX2 (Bruker, 2010)'
_computing_structure_refinement 'SHELXL-97 (Sheldrick, 2008)'
_computing_structure_solution 'SHELXS-97 (Sheldrick, 2008)'
_diffrn_ambient_temperature 100(2)
_diffrn_measured_fraction_theta_full 0.973
_diffrn_measured_fraction_theta_max 0.973
_diffrn_measurement_device_type 'BRUKER SMART APEXII CCD'
_diffrn_measurement_method 'omega scans'
_diffrn_radiation_monochromator graphite
_diffrn_radiation_source 'fine-focus sealed tube'
_diffrn_radiation_type CuK\a
_diffrn_radiation_wavelength 1.54178
_diffrn_reflns_av_R_equivalents 0.0755
_diffrn_reflns_av_sigmaI/netI 0.0690
_diffrn_reflns_limit_h_max 26
_diffrn_reflns_limit_h_min -19
_diffrn_reflns_limit_k_max 25
_diffrn_reflns_limit_k_min -23
_diffrn_reflns_limit_l_max 23
_diffrn_reflns_limit_l_min -22
_diffrn_reflns_number 14213
_diffrn_reflns_theta_full 66.03
_diffrn_reflns_theta_max 66.03
_diffrn_reflns_theta_min 3.16
_exptl_absorpt_coefficient_mu 2.000
_exptl_absorpt_correction_T_max 0.8250
_exptl_absorpt_correction_T_min 0.8250
_exptl_absorpt_correction_type multi-scan
_exptl_absorpt_process_details 'SADABS; (Sheldrick, 2003)'
_exptl_crystal_colour blue
_exptl_crystal_density_diffrn 1.566
_exptl_crystal_density_meas 1.566
_exptl_crystal_density_method 'not measured'
_exptl_crystal_description Block
_exptl_crystal_F_000 4229
_exptl_crystal_size_max 0.10
_exptl_crystal_size_mid 0.10
_exptl_crystal_size_min 0.10
_refine_diff_density_max 1.040
_refine_diff_density_min -0.317
_refine_diff_density_rms 0.083
_refine_ls_extinction_method none
_refine_ls_goodness_of_fit_ref 1.050
_refine_ls_hydrogen_treatment constr
_refine_ls_matrix_type full
_refine_ls_number_parameters 274
_refine_ls_number_reflns 3322
_refine_ls_number_restraints 0
_refine_ls_restrained_S_all 1.050
_refine_ls_R_factor_all 0.0777
_refine_ls_R_factor_gt 0.0516
_refine_ls_shift/su_max 0.001
_refine_ls_shift/su_mean 0.000
_refine_ls_structure_factor_coef Fsqd
_refine_ls_weighting_details 'calc w=1/[\s^2^(Fo^2^)+(0.0756P)^2^+5.4241P] where P=(Fo^2^+2Fc^2^)/3'
_refine_ls_weighting_scheme calc
_refine_ls_wR_factor_gt 0.1329
_refine_ls_wR_factor_ref 0.1460
_reflns_number_gt 2387
_reflns_number_total 3322
_reflns_threshold_expression >2sigma(I)
_cod_data_source_file cg200183x_si_003.cif
_cod_data_source_block 2
_cod_depositor_comments
;
The following automatic conversions were performed:

'_symmetry_cell_setting' value 'Trigonal' changed to 'trigonal'
according to /home/saulius/struct/CIF-dictionaries/cif_core.dic
dictionary named 'cif_core.dic' version 2.4.1 from 2010-06-29.

Automatic conversion script
Id: cif_fix_values 1715 2011-07-08 13:25:40Z adriana 
;
_cod_original_sg_symbol_H-M R-3
_cod_database_code 4500720

loop_
_symmetry_equiv_pos_as_xyz
'x, y, z'
'-y, x-y, z'
'-x+y, -x, z'
'x+2/3, y+1/3, z+1/3'
'-y+2/3, x-y+1/3, z+1/3'
'-x+y+2/3, -x+1/3, z+1/3'
'x+1/3, y+2/3, z+2/3'
'-y+1/3, x-y+2/3, z+2/3'
'-x+y+1/3, -x+2/3, z+2/3'
'-x, -y, -z'
'y, -x+y, -z'
'x-y, x, -z'
'-x+2/3, -y+1/3, -z+1/3'
'y+2/3, -x+y+1/3, -z+1/3'
'x-y+2/3, x+1/3, -z+1/3'
'-x+1/3, -y+2/3, -z+2/3'
'y+1/3, -x+y+2/3, -z+2/3'
'x-y+1/3, x+2/3, -z+2/3'

loop_
_atom_site_label
_atom_site_type_symbol
_atom_site_fract_x
_atom_site_fract_y
_atom_site_fract_z
_atom_site_U_iso_or_equiv
_atom_site_adp_type
_atom_site_occupancy
_atom_site_symmetry_multiplicity
_atom_site_calc_flag
_atom_site_refinement_flags
Cu1 Cu 0.13851(3) -0.12784(3) 0.84430(3) 0.0252(2) Uani 1 1 d .
C1 C 0.2684(2) -0.0679(2) 0.7763(2) 0.0279(9) Uani 1 1 d .
C2 C 0.3280(2) -0.0085(2) 0.7420(2) 0.0298(10) Uani 1 1 d .
C3 C 0.3680(2) -0.0205(2) 0.6975(2) 0.0301(10) Uani 1 1 d .
H3 H 0.3591 -0.0652 0.6901 0.036 Uiso 1 1 calc R
C4 C 0.4216(2) 0.0342(2) 0.6637(2) 0.0303(10) Uani 1 1 d .
C5 C 0.4567(2) 0.0208(2) 0.6072(2) 0.0284(10) Uani 1 1 d .
C6 C 0.4370(2) 0.1004(2) 0.6768(2) 0.0298(10) Uani 1 1 d .
H6 H 0.4729 0.1369 0.6544 0.036 Uiso 1 1 calc R
C7 C 0.3988(2) 0.1131(2) 0.7236(2) 0.0305(10) Uani 1 1 d .
C8 C 0.3433(2) 0.0589(2) 0.7541(2) 0.0312(10) Uani 1 1 d .
H8 H 0.3158 0.0672 0.7828 0.037 Uiso 1 1 calc R
C9 C 0.4845(3) 0.2375(3) 0.7397(3) 0.0437(12) Uani 1 1 d .
C10 C 0.4791(3) 0.3002(3) 0.7484(2) 0.0444(12) Uani 1 1 d .
C11 C 0.5300(3) 0.3681(3) 0.7522(3) 0.0551(14) Uani 1 1 d .
H11 H 0.5762 0.3806 0.7517 0.066 Uiso 1 1 calc R
C12 C 0.5104(3) 0.4170(3) 0.7566(3) 0.0565(15) Uani 1 1 d .
H12 H 0.5438 0.4633 0.7591 0.068 Uiso 1 1 calc R
C13 C 0.4410(3) 0.3981(3) 0.7573(3) 0.0568(15) Uani 1 1 d .
H13 H 0.4287 0.4319 0.7584 0.068 Uiso 1 1 calc R
C14 C 0.3895(3) 0.3283(3) 0.7563(2) 0.0450(12) Uani 1 1 d .
H14 H 0.3431 0.3149 0.7592 0.054 Uiso 1 1 calc R
C15 C 0.4108(3) 0.2814(2) 0.7510(2) 0.0372(11) Uani 1 1 d .
C16 C 0.3699(3) 0.2054(2) 0.7442(2) 0.0376(11) Uani 1 1 d .
C17 C 0.1329(3) 0.0155(3) 0.7642(3) 0.0668(17) Uani 1 1 d .
H17A H 0.1122 -0.0273 0.7404 0.100 Uiso 1 1 calc R
H17B H 0.1798 0.0437 0.7501 0.100 Uiso 1 1 calc R
H17C H 0.1079 0.0390 0.7552 0.100 Uiso 1 1 calc R
C18 C 0.1310(2) 0.0017(3) 0.8378(3) 0.0426(12) Uani 1 1 d .
C19 C 0.1631(4) 0.0437(3) 0.9498(3) 0.0681(17) Uani 1 1 d .
H19A H 0.1239 0.0423 0.9705 0.102 Uiso 1 1 calc R
H19B H 0.2045 0.0802 0.9690 0.102 Uiso 1 1 calc R
H19C H 0.1616 0.0006 0.9566 0.102 Uiso 1 1 calc R
C20 C 0.1895(3) 0.1272(3) 0.8592(3) 0.0664(18) Uani 1 1 d .
H20A H 0.1794 0.1290 0.8132 0.100 Uiso 1 1 calc R
H20B H 0.2384 0.1521 0.8658 0.100 Uiso 1 1 calc R
H20C H 0.1686 0.1474 0.8857 0.100 Uiso 1 1 calc R
N1 N 0.41650(18) 0.18236(18) 0.73620(18) 0.0328(9) Uani 1 1 d .
N2 N 0.1623(2) 0.0560(2) 0.8790(2) 0.0500(11) Uani 1 1 d .
O1 O 0.26821(14) -0.12362(14) 0.77810(15) 0.0336(7) Uani 1 1 d .
O2 O 0.22309(15) -0.05631(15) 0.80062(15) 0.0371(8) Uani 1 1 d .
O3 O 0.43626(16) -0.04121(15) 0.59441(14) 0.0371(8) Uani 1 1 d .
O4 O 0.50099(15) 0.07213(15) 0.57575(14) 0.0340(7) Uani 1 1 d .
O5 O 0.53609(18) 0.2329(2) 0.7357(2) 0.0638(11) Uani 1 1 d .
O6 O 0.30778(17) 0.16823(17) 0.74349(18) 0.0478(9) Uani 1 1 d .
O7 O 0.10213(15) -0.05774(14) 0.85990(16) 0.0362(7) Uani 1 1 d .

loop_
_atom_site_aniso_label
_atom_site_aniso_U_11
_atom_site_aniso_U_22
_atom_site_aniso_U_33
_atom_site_aniso_U_23
_atom_site_aniso_U_13
_atom_site_aniso_U_12
Cu1 0.0232(3) 0.0205(3) 0.0283(3) -0.0027(2) 0.0034(2) 0.0084(3)
C1 0.027(2) 0.026(2) 0.025(2) -0.0022(17) 0.0001(17) 0.0087(19)
C2 0.026(2) 0.032(2) 0.028(2) 0.0013(18) 0.0040(17) 0.012(2)
C3 0.030(2) 0.029(2) 0.031(2) -0.0021(18) -0.0015(18) 0.014(2)
C4 0.023(2) 0.034(2) 0.032(2) 0.0046(19) 0.0011(18) 0.013(2)
C5 0.021(2) 0.040(3) 0.028(2) -0.0029(19) -0.0050(17) 0.019(2)
C6 0.021(2) 0.031(2) 0.030(2) 0.0026(18) 0.0023(17) 0.0075(19)
C7 0.025(2) 0.031(2) 0.036(2) -0.0002(18) 0.0012(18) 0.014(2)
C8 0.028(2) 0.031(2) 0.032(2) 0.0002(18) 0.0052(18) 0.013(2)
C9 0.037(3) 0.037(3) 0.051(3) 0.000(2) 0.002(2) 0.015(2)
C10 0.043(3) 0.041(3) 0.041(3) 0.002(2) 0.005(2) 0.016(2)
C11 0.052(3) 0.048(3) 0.053(3) -0.007(3) 0.004(3) 0.015(3)
C12 0.071(4) 0.032(3) 0.042(3) 0.001(2) 0.009(3) 0.008(3)
C13 0.087(5) 0.045(3) 0.039(3) 0.001(2) 0.000(3) 0.033(3)
C14 0.050(3) 0.046(3) 0.041(3) -0.001(2) -0.002(2) 0.026(3)
C15 0.047(3) 0.037(3) 0.028(2) 0.0027(19) 0.004(2) 0.021(2)
C16 0.040(3) 0.038(3) 0.038(3) 0.004(2) 0.005(2) 0.022(2)
C17 0.074(4) 0.065(4) 0.060(4) 0.011(3) -0.004(3) 0.034(4)
C18 0.034(3) 0.041(3) 0.058(3) -0.002(2) 0.008(2) 0.023(2)
C19 0.086(5) 0.061(4) 0.058(4) -0.010(3) 0.007(3) 0.038(4)
C20 0.056(4) 0.035(3) 0.109(5) 0.000(3) 0.015(3) 0.024(3)
N1 0.0258(19) 0.026(2) 0.041(2) -0.0018(16) 0.0027(16) 0.0082(16)
N2 0.055(3) 0.031(2) 0.065(3) 0.002(2) 0.009(2) 0.022(2)
O1 0.0236(16) 0.0260(16) 0.0483(19) 0.0076(13) 0.0115(13) 0.0101(13)
O2 0.0319(17) 0.0236(16) 0.0495(19) -0.0009(13) 0.0182(14) 0.0092(14)
O3 0.0418(18) 0.0315(18) 0.0368(17) 0.0081(13) 0.0163(14) 0.0175(15)
O4 0.0278(16) 0.0346(17) 0.0316(16) 0.0042(13) 0.0097(13) 0.0096(14)
O5 0.033(2) 0.060(3) 0.098(3) -0.013(2) -0.001(2) 0.0231(19)
O6 0.034(2) 0.042(2) 0.067(2) 0.0064(17) 0.0088(16) 0.0181(17)
O7 0.0346(17) 0.0216(16) 0.0527(19) 0.0002(14) 0.0076(15) 0.0143(14)

loop_
_atom_type_symbol
_atom_type_description
_atom_type_scat_dispersion_real
_atom_type_scat_dispersion_imag
_atom_type_scat_source
C C 0.0181 0.0091 'International Tables Vol C Tables 4.2.6.8 and 6.1.1.4'
H H 0.0000 0.0000 'International Tables Vol C Tables 4.2.6.8 and 6.1.1.4'
Cu Cu -1.9646 0.5888 'International Tables Vol C Tables 4.2.6.8 and 6.1.1.4'
N N 0.0311 0.0180 'International Tables Vol C Tables 4.2.6.8 and 6.1.1.4'
O O 0.0492 0.0322 'International Tables Vol C Tables 4.2.6.8 and 6.1.1.4'

loop_
_geom_angle_atom_site_label_1
_geom_angle_atom_site_label_2
_geom_angle_atom_site_label_3
_geom_angle
_geom_angle_site_symmetry_1
_geom_angle_site_symmetry_3
O3 Cu1 O1 88.50(13) 6 16_546
O3 Cu1 O4 167.98(12) 6 15_446
O1 Cu1 O4 89.86(13) 16_546 15_446
O3 Cu1 O2 87.95(14) 6 .
O1 Cu1 O2 167.80(13) 16_546 .
O4 Cu1 O2 91.19(13) 15_446 .
O3 Cu1 O7 92.61(13) 6 .
O1 Cu1 O7 99.95(12) 16_546 .
O4 Cu1 O7 99.40(12) 15_446 .
O2 Cu1 O7 91.88(12) . .
O3 Cu1 Cu1 86.00(9) 6 16_546
O1 Cu1 Cu1 84.99(9) 16_546 16_546
O4 Cu1 Cu1 82.00(9) 15_446 16_546
O2 Cu1 Cu1 83.11(9) . 16_546
O7 Cu1 Cu1 174.84(9) . 16_546
O1 C1 O2 126.3(4) . .
O1 C1 C2 117.1(4) . .
O2 C1 C2 116.5(4) . .
C3 C2 C8 119.4(4) . .
C3 C2 C1 120.0(4) . .
C8 C2 C1 120.6(4) . .
C2 C3 C4 120.0(4) . .
C2 C3 H3 120.0 . .
C4 C3 H3 120.0 . .
C6 C4 C3 120.1(4) . .
C6 C4 C5 119.3(4) . .
C3 C4 C5 120.1(4) . .
O4 C5 O3 126.8(4) . .
O4 C5 C4 117.0(4) . .
O3 C5 C4 116.1(4) . .
C4 C6 C7 120.2(4) . .
C4 C6 H6 119.9 . .
C7 C6 H6 119.9 . .
C8 C7 C6 119.9(4) . .
C8 C7 N1 121.4(4) . .
C6 C7 N1 118.6(4) . .
C7 C8 C2 120.2(4) . .
C7 C8 H8 119.9 . .
C2 C8 H8 119.9 . .
O5 C9 N1 125.7(5) . .
O5 C9 C10 128.4(5) . .
N1 C9 C10 105.9(4) . .
C15 C10 C11 121.3(5) . .
C15 C10 C9 108.7(4) . .
C11 C10 C9 130.0(5) . .
C12 C11 C10 118.0(5) . .
C12 C11 H11 121.0 . .
C10 C11 H11 121.0 . .
C11 C12 C13 120.7(5) . .
C11 C12 H12 119.6 . .
C13 C12 H12 119.6 . .
C12 C13 C14 120.7(5) . .
C12 C13 H13 119.7 . .
C14 C13 H13 119.7 . .
C15 C14 C13 116.9(5) . .
C15 C14 H14 121.6 . .
C13 C14 H14 121.6 . .
C14 C15 C10 122.3(5) . .
C14 C15 C16 130.0(5) . .
C10 C15 C16 107.7(4) . .
O6 C16 N1 124.2(4) . .
O6 C16 C15 128.9(4) . .
N1 C16 C15 106.9(4) . .
C18 C17 H17A 109.5 . .
C18 C17 H17B 109.5 . .
H17A C17 H17B 109.5 . .
C18 C17 H17C 109.5 . .
H17A C17 H17C 109.5 . .
H17B C17 H17C 109.5 . .
O7 C18 N2 120.7(5) . .
O7 C18 C17 121.3(5) . .
N2 C18 C17 118.0(5) . .
N2 C19 H19A 109.5 . .
N2 C19 H19B 109.5 . .
H19A C19 H19B 109.5 . .
N2 C19 H19C 109.5 . .
H19A C19 H19C 109.5 . .
H19B C19 H19C 109.5 . .
N2 C20 H20A 109.5 . .
N2 C20 H20B 109.5 . .
H20A C20 H20B 109.5 . .
N2 C20 H20C 109.5 . .
H20A C20 H20C 109.5 . .
H20B C20 H20C 109.5 . .
C16 N1 C9 110.8(4) . .
C16 N1 C7 125.3(4) . .
C9 N1 C7 123.9(4) . .
C18 N2 C20 124.8(5) . .
C18 N2 C19 118.9(4) . .
C20 N2 C19 116.0(5) . .
C1 O1 Cu1 122.1(3) . 16_546
C1 O2 Cu1 123.3(3) . .
C5 O3 Cu1 120.4(3) . 8_544
C5 O4 Cu1 124.1(3) . 14_556
C18 O7 Cu1 123.8(3) . .

loop_
_geom_bond_atom_site_label_1
_geom_bond_atom_site_label_2
_geom_bond_distance
_geom_bond_site_symmetry_2
Cu1 O3 1.947(3) 6
Cu1 O1 1.964(3) 16_546
Cu1 O4 1.969(3) 15_446
Cu1 O2 1.976(3) .
Cu1 O7 2.127(3) .
Cu1 Cu1 2.6520(11) 16_546
C1 O1 1.250(5) .
C1 O2 1.266(5) .
C1 C2 1.502(6) .
C2 C3 1.388(6) .
C2 C8 1.395(6) .
C3 C4 1.392(6) .
C3 H3 0.9300 .
C4 C6 1.372(6) .
C4 C5 1.499(6) .
C5 O4 1.252(5) .
C5 O3 1.255(5) .
C6 C7 1.393(6) .
C6 H6 0.9300 .
C7 C8 1.376(6) .
C7 N1 1.423(6) .
C8 H8 0.9300 .
C9 O5 1.215(6) .
C9 N1 1.406(6) .
C9 C10 1.482(7) .
C10 C15 1.373(7) .
C10 C11 1.376(7) .
C11 C12 1.373(8) .
C11 H11 0.9300 .
C12 C13 1.394(8) .
C12 H12 0.9300 .
C13 C14 1.406(7) .
C13 H13 0.9300 .
C14 C15 1.360(7) .
C14 H14 0.9300 .
C15 C16 1.484(7) .
C16 O6 1.215(6) .
C16 N1 1.388(6) .
C17 C18 1.510(8) .
C17 H17A 0.9600 .
C17 H17B 0.9600 .
C17 H17C 0.9600 .
C18 O7 1.238(6) .
C18 N2 1.344(6) .
C19 N2 1.453(7) .
C19 H19A 0.9600 .
C19 H19B 0.9600 .
C19 H19C 0.9600 .
C20 N2 1.452(6) .
C20 H20A 0.9600 .
C20 H20B 0.9600 .
C20 H20C 0.9600 .
O1 Cu1 1.964(3) 16_546
O3 Cu1 1.947(3) 8_544
O4 Cu1 1.969(3) 14_556

loop_
_geom_torsion_atom_site_label_1
_geom_torsion_atom_site_label_2
_geom_torsion_atom_site_label_3
_geom_torsion_atom_site_label_4
_geom_torsion
_geom_torsion_site_symmetry_1
_geom_torsion_site_symmetry_4
O1 C1 C2 C3 19.6(6) . .
O2 C1 C2 C3 -160.5(4) . .
O1 C1 C2 C8 -161.0(4) . .
O2 C1 C2 C8 18.9(6) . .
C8 C2 C3 C4 -2.0(6) . .
C1 C2 C3 C4 177.4(4) . .
C2 C3 C4 C6 3.2(6) . .
C2 C3 C4 C5 -169.1(4) . .
C6 C4 C5 O4 2.6(6) . .
C3 C4 C5 O4 174.9(4) . .
C6 C4 C5 O3 -174.3(4) . .
C3 C4 C5 O3 -2.0(6) . .
C3 C4 C6 C7 -0.4(6) . .
C5 C4 C6 C7 171.9(4) . .
C4 C6 C7 C8 -3.6(6) . .
C4 C6 C7 N1 179.6(4) . .
C6 C7 C8 C2 4.7(6) . .
N1 C7 C8 C2 -178.5(4) . .
C3 C2 C8 C7 -2.0(6) . .
C1 C2 C8 C7 178.6(4) . .
O5 C9 C10 C15 -179.4(5) . .
N1 C9 C10 C15 1.2(5) . .
O5 C9 C10 C11 2.0(10) . .
N1 C9 C10 C11 -177.4(5) . .
C15 C10 C11 C12 -2.1(8) . .
C9 C10 C11 C12 176.4(5) . .
C10 C11 C12 C13 0.1(8) . .
C11 C12 C13 C14 2.7(8) . .
C12 C13 C14 C15 -3.5(7) . .
C13 C14 C15 C10 1.6(7) . .
C13 C14 C15 C16 -175.4(5) . .
C11 C10 C15 C14 1.2(8) . .
C9 C10 C15 C14 -177.5(4) . .
C11 C10 C15 C16 178.8(5) . .
C9 C10 C15 C16 0.0(5) . .
C14 C15 C16 O6 -2.0(8) . .
C10 C15 C16 O6 -179.4(5) . .
C14 C15 C16 N1 176.1(5) . .
C10 C15 C16 N1 -1.3(5) . .
O6 C16 N1 C9 -179.7(4) . .
C15 C16 N1 C9 2.1(5) . .
O6 C16 N1 C7 2.5(7) . .
C15 C16 N1 C7 -175.7(4) . .
O5 C9 N1 C16 178.5(5) . .
C10 C9 N1 C16 -2.1(5) . .
O5 C9 N1 C7 -3.7(8) . .
C10 C9 N1 C7 175.7(4) . .
C8 C7 N1 C16 -38.9(6) . .
C6 C7 N1 C16 137.8(4) . .
C8 C7 N1 C9 143.6(4) . .
C6 C7 N1 C9 -39.7(6) . .
O7 C18 N2 C20 -171.5(5) . .
C17 C18 N2 C20 9.1(8) . .
O7 C18 N2 C19 1.5(7) . .
C17 C18 N2 C19 -177.8(5) . .
O2 C1 O1 Cu1 -0.9(6) . 16_546
C2 C1 O1 Cu1 178.9(3) . 16_546
O1 C1 O2 Cu1 -2.9(6) . .
C2 C1 O2 Cu1 177.3(3) . .
O3 Cu1 O2 C1 89.9(3) 6 .
O1 Cu1 O2 C1 16.8(8) 16_546 .
O4 Cu1 O2 C1 -78.1(3) 15_446 .
O7 Cu1 O2 C1 -177.5(3) . .
Cu1 Cu1 O2 C1 3.7(3) 16_546 .
O4 C5 O3 Cu1 -10.9(6) . 8_544
C4 C5 O3 Cu1 165.6(3) . 8_544
O3 C5 O4 Cu1 10.4(6) . 14_556
C4 C5 O4 Cu1 -166.1(3) . 14_556
N2 C18 O7 Cu1 -111.1(4) . .
C17 C18 O7 Cu1 68.2(6) . .
O3 Cu1 O7 C18 94.1(4) 6 .
O1 Cu1 O7 C18 -177.0(4) 16_546 .
O4 Cu1 O7 C18 -85.5(4) 15_446 .
O2 Cu1 O7 C18 6.0(4) . .
Cu1 Cu1 O7 C18 19.9(13) 16_546 .
